data_4116376
loop_
_publ_author_name
'Thomas Beissel'
'Ryan E. Powers'
'Tatjana N. Parac'
'Kenneth N. Raymond'

_publ_contact_author
;
Kenneth N. Raymond
Department of Chemistry
University of California
Berkeley, CA  94720-1460
;
_publ_contact_author_email raymond@socrates.berkeley.edu
_publ_contact_author_fax 510-486-5283
_publ_contact_author_phone 510-642-7219
_publ_section_title
;
 Dynamic Isomerization of a Supramolecular Tetrahedral M4L6 Cluster1
;
_journal_name_full 'Journal of the American Chemical Society'
_journal_page_first 4200
_journal_page_last 4206
_journal_paper_doi 10.1021/ja984046s
_journal_volume 121
_journal_year 1999
_chemical_compound_source synthetic
_chemical_formula_sum 'C186 H234 Ga4 N30 O42'
_chemical_formula_weight 3840.91
_space_group_IT_number 88
_symmetry_cell_setting tetragonal
_symmetry_space_group_name_Hall '-I 4ad'
_symmetry_space_group_name_H-M 'I 41/a :2'
_atom_sites_solution_hydrogens geom
_atom_sites_solution_primary direct
_atom_sites_solution_secondary difmap
_audit_creation_method SHELXL
_cell_angle_alpha 90.00
_cell_angle_beta 90.00
_cell_angle_gamma 90.00
_cell_formula_units_Z 8
_cell_length_a 24.0738(2)
_cell_length_b 24.0738(2)
_cell_length_c 68.5828(5)
_cell_measurement_reflns_used 8192
_cell_measurement_temperature 170(2)
_cell_measurement_theta_max 23.25
_cell_measurement_theta_min 1.5
_cell_volume 39747.0(5)
_computing_cell_refinement 'Siemens SAINT'
_computing_data_collection 'Siemens SMART'
_computing_data_reduction 'Siemens SAINT, SHELXTL'
_computing_molecular_graphics 'Siemens SHELXTL'
_computing_publication_material 'Siemens SHELXTL'
_computing_structure_refinement 'SHELXL-93 (Sheldrick, 1993)'
_computing_structure_solution 'SHELXS-86 (Sheldrick, 1990)'
_diffrn_ambient_temperature 170(2)
_diffrn_measurement_device 'Siemens SMART'
_diffrn_measurement_method '\w scans'
_diffrn_radiation_monochromator graphite
_diffrn_radiation_source 'x-ray tube'
_diffrn_radiation_type MoK\a
_diffrn_radiation_wavelength 0.71073
_diffrn_reflns_av_R_equivalents 0.1117
_diffrn_reflns_av_sigmaI/netI 0.0729
_diffrn_reflns_number 63804
_diffrn_reflns_theta_max 20.83
_diffrn_reflns_theta_min 0.59
_exptl_absorpt_coefficient_mu 0.617
_exptl_absorpt_correction_T_max 0.894
_exptl_absorpt_correction_T_min 0.774
_exptl_absorpt_correction_type none
_exptl_crystal_colour colorless
_exptl_crystal_density_diffrn 1.284
_exptl_crystal_description prism
_exptl_crystal_F_000 16160
_exptl_crystal_size_max 0.10
_exptl_crystal_size_mid 0.10
_exptl_crystal_size_min 0.05
_refine_diff_density_max 0.579
_refine_diff_density_min -0.534
_refine_diff_density_rms 0.100
_refine_ls_extinction_method none
_refine_ls_goodness_of_fit_all 1.033
_refine_ls_goodness_of_fit_obs 1.085
_refine_ls_hydrogen_treatment noref
_refine_ls_matrix_type full
_refine_ls_number_parameters 576
_refine_ls_number_reflns 10384
_refine_ls_number_restraints 0
_refine_ls_restrained_S_all 1.065
_refine_ls_restrained_S_obs 1.085
_refine_ls_R_factor_all 0.1234
_refine_ls_R_factor_obs 0.0888
_refine_ls_shift/esd_max -0.154
_refine_ls_shift/esd_mean 0.015
_refine_ls_structure_factor_coef Fsqd
_refine_ls_weighting_details 'w=1/[\s^2^(Fo^2^)+(0.1274P)^2^+369.8678P] where P=(Fo^2^+2Fc^2^)/3'
_refine_ls_weighting_scheme calc
_refine_ls_wR_factor_all 0.2523
_refine_ls_wR_factor_obs 0.2205
_reflns_number_observed 7710
_reflns_number_total 10418
_reflns_observed_criterion >2sigma(I)
_cod_data_source_file ja984046s.cif
_cod_data_source_block tomim
_cod_depositor_comments
;
The following automatic conversions were performed:

'_refine_ls_weighting_scheme' value 'calc
w=1/[\s^2^(Fo^2^)+(0.1274P)^2^+369.8678P] where P=(Fo^2^+2Fc^2^)/3'
was changed to 'calc'. New tag '_refine_ls_weighting_details' was
created. The value of the new tag was set to
'w=1/[\s^2^(Fo^2^)+(0.1274P)^2^+369.8678P] where P=(Fo^2^+2Fc^2^)/3'.

Automatic conversion script
Id: cif_fix_values 3143 2015-03-26 13:38:13Z robertas 
;
_cod_original_sg_symbol_H-M 'I 41/a'
_cod_database_code 4116376

loop_
_symmetry_equiv_pos_as_xyz
'x, y, z'
'-x+1/2, -y, z+1/2'
'-y+3/4, x+1/4, z+1/4'
'y+3/4, -x+3/4, z+3/4'
'x+1/2, y+1/2, z+1/2'
'-x+1, -y+1/2, z+1'
'-y+5/4, x+3/4, z+3/4'
'y+5/4, -x+5/4, z+5/4'
'-x, -y, -z'
'x-1/2, y, -z-1/2'
'y-3/4, -x-1/4, -z-1/4'
'-y-3/4, x-3/4, -z-3/4'
'-x+1/2, -y+1/2, -z+1/2'
'x, y+1/2, -z'
'y-1/4, -x+1/4, -z+1/4'
'-y-1/4, x-1/4, -z-1/4'

loop_
_atom_site_aniso_label
_atom_site_aniso_U_11
_atom_site_aniso_U_22
_atom_site_aniso_U_33
_atom_site_aniso_U_23
_atom_site_aniso_U_13
_atom_site_aniso_U_12
Ga1 0.0284(7) 0.0241(7) 0.0463(8) -0.0029(6) 0.0002(6) -0.0011(5)
Ga2 0.0322(7) 0.0321(7) 0.0539(8) 0.0000(6) -0.0041(6) 0.0017(6)

loop_
_atom_site_label
_atom_site_type_symbol
_atom_site_fract_x
_atom_site_fract_y
_atom_site_fract_z
_atom_site_U_iso_or_equiv
_atom_site_thermal_displace_type
_atom_site_occupancy
_atom_site_calc_flag
_atom_site_refinement_flags
Ga1 Ga 0.02490(5) 0.06816(5) 0.07682(2) 0.0329(4) Uani 1 d .
Ga2 Ga -0.32523(5) 0.22978(5) -0.07495(2) 0.0394(4) Uani 1 d .
O1 O 0.0058(3) -0.0047(3) 0.08698(9) 0.036(2) Uiso 1 d .
O2 O 0.0965(3) 0.0435(3) 0.06709(10) 0.038(2) Uiso 1 d .
O3 O -0.0155(3) 0.0542(3) 0.05329(10) 0.038(2) Uiso 1 d .
O4 O -0.0417(3) 0.0906(3) 0.09246(10) 0.036(2) Uiso 1 d .
O5 O 0.0705(3) 0.0919(3) 0.09930(9) 0.036(2) Uiso 1 d .
O6 O 0.0279(3) 0.1445(3) 0.06519(10) 0.036(2) Uiso 1 d .
O7 O -0.3172(3) 0.1832(3) -0.05203(10) 0.047(2) Uiso 1 d .
O8 O -0.2915(3) 0.2948(3) -0.06269(10) 0.044(2) Uiso 1 d .
O9 O -0.2552(3) 0.2068(3) -0.08643(10) 0.041(2) Uiso 1 d .
O10 O -0.3993(3) 0.2424(3) -0.06294(10) 0.041(2) Uiso 1 d .
O11 O -0.3424(3) 0.2852(3) -0.09592(10) 0.043(2) Uiso 1 d .
O12 O -0.3545(3) 0.1717(3) -0.09285(10) 0.041(2) Uiso 1 d .
O13 O -0.1847(7) 0.3042(6) 0.0756(2) 0.141(5) Uiso 1 d .
O14 O -0.0823(5) -0.0926(4) -0.0116(2) 0.090(3) Uiso 1 d .
O15 O -0.1021(5) 0.1151(5) -0.0587(2) 0.104(4) Uiso 1 d .
O16 O -0.5634(6) 0.0750(6) -0.0718(2) 0.131(5) Uiso 1 d .
N1 N -0.0439(4) -0.0012(4) 0.09689(12) 0.036(2) Uiso 1 d .
N2 N 0.1354(4) 0.0491(4) 0.08172(12) 0.037(2) Uiso 1 d .
N3 N -0.0237(4) 0.1021(3) 0.04291(12) 0.036(2) Uiso 1 d .
N4 N -0.3630(4) 0.1873(4) -0.04023(13) 0.042(2) Uiso 1 d .
N5 N -0.2909(4) 0.3375(4) -0.07630(12) 0.040(2) Uiso 1 d .
N6 N -0.2637(4) 0.1653(4) -0.09945(12) 0.038(2) Uiso 1 d .
N7 N -0.1341(6) 0.2474(5) 0.0944(2) 0.084(4) Uiso 1 d .
N8 N -0.1732(5) -0.0963(5) -0.0163(2) 0.070(3) Uiso 1 d .
N9 N -0.0197(4) 0.1127(4) -0.04307(13) 0.048(2) Uiso 1 d .
N10 N -0.5118(6) 0.1214(6) -0.0931(2) 0.088(4) Uiso 1 d .
C1 C -0.0664(4) -0.0540(4) 0.1038(2) 0.037(3) Uiso 1 d .
C2 C -0.0775(5) -0.0611(5) 0.1229(2) 0.053(3) Uiso 1 d .
H2A H -0.0694(5) -0.0335(5) 0.1319(2) 0.063 Uiso 1 calc R
C3 C -0.1023(6) -0.1129(6) 0.1289(2) 0.067(4) Uiso 1 d .
H3A H -0.1109(6) -0.1193(6) 0.1419(2) 0.081 Uiso 1 calc R
C4 C -0.1125(6) -0.1510(6) 0.1156(2) 0.066(4) Uiso 1 d .
C5 C -0.1020(6) -0.1448(6) 0.0967(2) 0.072(4) Uiso 1 d .
H5A H -0.1109(6) -0.1726(6) 0.0879(2) 0.086 Uiso 1 calc R
C6 C -0.0770(5) -0.0951(5) 0.0905(2) 0.057(4) Uiso 1 d .
H6A H -0.0678(5) -0.0901(5) 0.0774(2) 0.069 Uiso 1 calc R
C7 C -0.1424(8) -0.2065(8) 0.1219(3) 0.114(6) Uiso 1 d .
H7A H -0.1471(8) -0.2301(8) 0.1108(3) 0.171 Uiso 1 calc R
H7B H -0.1782(8) -0.1978(8) 0.1274(3) 0.171 Uiso 1 calc R
H7C H -0.1203(8) -0.2252(8) 0.1316(3) 0.171 Uiso 1 calc R
C8 C 0.1912(4) 0.0335(4) 0.07621(15) 0.038(3) Uiso 1 d .
C9 C 0.2003(5) -0.0168(5) 0.0671(2) 0.051(3) Uiso 1 d .
H9A H 0.1708(5) -0.0410(5) 0.0648(2) 0.061 Uiso 1 calc R
C10 C 0.2539(5) -0.0313(6) 0.0612(2) 0.061(4) Uiso 1 d .
H10A H 0.2602(5) -0.0651(6) 0.0550(2) 0.073 Uiso 1 calc R
C11 C 0.2968(6) 0.0039(6) 0.0644(2) 0.066(4) Uiso 1 d .
C12 C 0.2869(6) 0.0540(6) 0.0729(2) 0.063(4) Uiso 1 d .
H12A H 0.3166(6) 0.0782(6) 0.0749(2) 0.076 Uiso 1 calc R
C13 C 0.2337(5) 0.0707(5) 0.0788(2) 0.051(3) Uiso 1 d .
H13A H 0.2275(5) 0.1055(5) 0.0842(2) 0.061 Uiso 1 calc R
C14 C 0.3553(7) -0.0139(7) 0.0578(2) 0.099(5) Uiso 1 d .
H14A H 0.3815(7) 0.0148(7) 0.0610(2) 0.149 Uiso 1 calc R
H14B H 0.3553(7) -0.0199(7) 0.0439(2) 0.149 Uiso 1 calc R
H14C H 0.3656(7) -0.0476(7) 0.0643(2) 0.149 Uiso 1 calc R
C15 C -0.0609(4) 0.0960(4) 0.02683(14) 0.032(3) Uiso 1 d .
C16 C -0.0528(5) 0.0552(5) 0.0136(2) 0.042(3) Uiso 1 d .
H16A H -0.0215(5) 0.0328(5) 0.0146(2) 0.051 Uiso 1 calc R
C17 C -0.0906(5) 0.0463(5) -0.0014(2) 0.054(3) Uiso 1 d .
H17A H -0.0852(5) 0.0171(5) -0.0101(2) 0.064 Uiso 1 calc R
C18 C -0.1364(5) 0.0808(5) -0.0034(2) 0.050(3) Uiso 1 d .
C19 C -0.1441(5) 0.1219(5) 0.0100(2) 0.058(4) Uiso 1 d .
H19A H -0.1748(5) 0.1451(5) 0.0089(2) 0.069 Uiso 1 calc R
C20 C -0.1068(5) 0.1300(5) 0.0254(2) 0.047(3) Uiso 1 d .
H20A H -0.1128(5) 0.1579(5) 0.0346(2) 0.057 Uiso 1 calc R
C21 C -0.1789(7) 0.0711(7) -0.0193(2) 0.087(5) Uiso 1 d .
H21A H -0.1670(7) 0.0408(7) -0.0274(2) 0.130 Uiso 1 calc R
H21B H -0.1824(7) 0.1041(7) -0.0271(2) 0.130 Uiso 1 calc R
H21C H -0.2141(7) 0.0623(7) -0.0135(2) 0.130 Uiso 1 calc R
C22 C 0.0022(4) 0.1476(4) 0.04921(14) 0.033(3) Uiso 1 d .
C23 C 0.0012(4) 0.1999(4) 0.03802(14) 0.032(3) Uiso 1 d .
C24 C 0.0030(5) 0.2000(5) 0.0181(2) 0.043(3) Uiso 1 d .
H24A H 0.0061(5) 0.1666(5) 0.0114(2) 0.052 Uiso 1 calc R
C25 C 0.0000 0.2500 0.0076(3) 0.061(5) Uiso 1 d S
H25A H 0.0000 0.2500 -0.0059(3) 0.073 Uiso 1 calc SR
C26 C 0.0000 0.2500 0.0483(2) 0.032(4) Uiso 1 d S
H26A H 0.0000 0.2500 0.0619(2) 0.038 Uiso 1 calc SR
C27 C -0.0676(4) 0.0484(4) 0.09891(15) 0.036(3) Uiso 1 d .
C28 C -0.1217(4) 0.0544(4) 0.10879(14) 0.033(3) Uiso 1 d .
C29 C -0.1692(5) 0.0306(5) 0.1006(2) 0.045(3) Uiso 1 d .
H29A H -0.1670(5) 0.0094(5) 0.0893(2) 0.053 Uiso 1 calc R
C30 C -0.2205(5) 0.0398(5) 0.1100(2) 0.055(3) Uiso 1 d .
H30A H -0.2531(5) 0.0260(5) 0.1046(2) 0.065 Uiso 1 calc R
C31 C -0.2223(4) 0.0693(4) 0.12710(15) 0.036(3) Uiso 1 d .
H31A H -0.2560(4) 0.0734(4) 0.13356(15) 0.043 Uiso 1 calc R
C32 C -0.1752(4) 0.0930(4) 0.13491(14) 0.034(3) Uiso 1 d .
C33 C -0.1243(4) 0.0859(4) 0.12499(14) 0.030(3) Uiso 1 d .
H33A H -0.0923(4) 0.1031(4) 0.12967(14) 0.036 Uiso 1 calc R
C34 C 0.1199(4) 0.0720(5) 0.09804(15) 0.036(3) Uiso 1 d .
C35 C -0.3632(5) 0.1481(5) -0.0244(2) 0.046(3) Uiso 1 d .
C36 C -0.3188(6) 0.1503(6) -0.0115(2) 0.076(4) Uiso 1 d .
H36A H -0.2906(6) 0.1763(6) -0.0132(2) 0.091 Uiso 1 calc R
C37 C -0.3172(7) 0.1123(7) 0.0043(2) 0.094(5) Uiso 1 d .
H37A H -0.2906(7) 0.1151(7) 0.0141(2) 0.113 Uiso 1 calc R
C38 C -0.3570(6) 0.0706(6) 0.0045(2) 0.073(4) Uiso 1 d .
C39 C -0.4008(6) 0.0720(6) -0.0079(2) 0.069(4) Uiso 1 d .
H39A H -0.4301(6) 0.0475(6) -0.0060(2) 0.082 Uiso 1 calc R
C40 C -0.4030(5) 0.1084(5) -0.0231(2) 0.052(3) Uiso 1 d .
H40A H -0.4311(5) 0.1060(5) -0.0324(2) 0.063 Uiso 1 calc R
C41 C -0.3521(9) 0.0287(8) 0.0219(3) 0.125(7) Uiso 1 d .
H41A H -0.3179(9) 0.0351(8) 0.0287(3) 0.187 Uiso 1 calc R
H41B H -0.3526(9) -0.0086(8) 0.0169(3) 0.187 Uiso 1 calc R
H41C H -0.3828(9) 0.0338(8) 0.0306(3) 0.187 Uiso 1 calc R
C42 C -0.2661(5) 0.3881(5) -0.0689(2) 0.044(3) Uiso 1 d .
C43 C -0.2950(5) 0.4363(5) -0.0699(2) 0.047(3) Uiso 1 d .
H43A H -0.3306(5) 0.4371(5) -0.0752(2) 0.056 Uiso 1 calc R
C44 C -0.2702(6) 0.4848(6) -0.0629(2) 0.060(4) Uiso 1 d .
H44A H -0.2891(6) 0.5184(6) -0.0637(2) 0.072 Uiso 1 calc R
C45 C -0.2180(6) 0.4830(6) -0.0549(2) 0.065(4) Uiso 1 d .
C46 C -0.1915(6) 0.4357(6) -0.0538(2) 0.070(4) Uiso 1 d .
H46A H -0.1561(6) 0.4351(6) -0.0484(2) 0.084 Uiso 1 calc R
C47 C -0.2143(6) 0.3861(6) -0.0606(2) 0.062(4) Uiso 1 d .
H47A H -0.1951(6) 0.3527(6) -0.0595(2) 0.074 Uiso 1 calc R
C48 C -0.1928(7) 0.5378(7) -0.0470(2) 0.099(5) Uiso 1 d .
H48A H -0.2185(7) 0.5677(7) -0.0491(2) 0.148 Uiso 1 calc R
H48B H -0.1587(7) 0.5456(7) -0.0538(2) 0.148 Uiso 1 calc R
H48C H -0.1855(7) 0.5342(7) -0.0333(2) 0.148 Uiso 1 calc R
C49 C -0.2165(5) 0.1449(5) -0.1095(2) 0.040(3) Uiso 1 d .
C50 C -0.2136(5) 0.1421(5) -0.1289(2) 0.048(3) Uiso 1 d .
H50A H -0.2434(5) 0.1543(5) -0.1364(2) 0.057 Uiso 1 calc R
C51 C -0.1652(5) 0.1207(5) -0.1383(2) 0.056(3) Uiso 1 d .
H51 H -0.1633(5) 0.1176(5) -0.1518(2) 0.067 Uiso 1 calc R
C52 C -0.1207(6) 0.1046(5) -0.1265(2) 0.060(4) Uiso 1 d .
C53 C -0.1241(5) 0.1085(5) -0.1071(2) 0.057(3) Uiso 1 d .
H53A H -0.0947(5) 0.0962(5) -0.0994(2) 0.069 Uiso 1 calc R
C54 C -0.1714(5) 0.1308(5) -0.0981(2) 0.054(3) Uiso 1 d .
H54A H -0.1723(5) 0.1360(5) -0.0847(2) 0.065 Uiso 1 calc R
C55 C -0.0701(7) 0.0793(7) -0.1364(2) 0.091(5) Uiso 1 d .
H55A H -0.0752(7) 0.0801(7) -0.1503(2) 0.137 Uiso 1 calc R
H55B H -0.0656(7) 0.0415(7) -0.1322(2) 0.137 Uiso 1 calc R
H55C H -0.0376(7) 0.1003(7) -0.1331(2) 0.137 Uiso 1 calc R
C56 C -0.4036(5) 0.2211(5) -0.0464(2) 0.041(3) Uiso 1 d .
C57 C -0.4525(5) 0.2344(5) -0.0342(2) 0.044(3) Uiso 1 d .
C58 C -0.4527(5) 0.2345(5) -0.0145(2) 0.053(3) Uiso 1 d .
H58A H -0.4207(5) 0.2240(5) -0.0079(2) 0.064 Uiso 1 calc R
C59 C -0.5000 0.2500 -0.0039(3) 0.068(5) Uiso 1 d S
H59A H -0.5000 0.2500 0.0097(3) 0.081 Uiso 1 calc SR
C60 C -0.5000 0.2500 -0.0439(2) 0.036(4) Uiso 1 d S
C61 C -0.3158(5) 0.1474(4) -0.1021(2) 0.038(3) Uiso 1 d .
C62 C -0.3291(4) 0.0997(4) -0.11460(15) 0.038(3) Uiso 1 d .
C63 C -0.3066(5) 0.0462(5) -0.1098(2) 0.048(3) Uiso 1 d .
H63A H -0.2809(5) 0.0424(5) -0.0998(2) 0.058 Uiso 1 calc R
C64 C -0.3240(5) 0.0004(5) -0.1203(2) 0.051(3) Uiso 1 d .
H64A H -0.3124(5) -0.0349(5) -0.1167(2) 0.061 Uiso 1 calc R
C65 C -0.3583(5) 0.0070(5) -0.1361(2) 0.047(3) Uiso 1 d .
H65A H -0.3675(5) -0.0235(5) -0.1438(2) 0.056 Uiso 1 calc R
C66 C -0.3800(4) 0.0601(4) -0.14067(15) 0.035(3) Uiso 1 d .
C67 C -0.3656(4) 0.1054(4) -0.12975(14) 0.036(3) Uiso 1 d .
H67A H -0.3806(4) 0.1401(4) -0.13263(14) 0.044 Uiso 1 calc R
C68 C -0.3148(4) 0.3305(4) -0.09315(15) 0.035(3) Uiso 1 d .
C69 C -0.1401(9) 0.2887(8) 0.0809(3) 0.111(6) Uiso 1 d .
H69A H -0.1085(9) 0.3052(8) 0.0757(3) 0.133 Uiso 1 calc R
C70 C -0.0817(8) 0.2340(8) 0.1023(3) 0.111(6) Uiso 1 d .
H70A H -0.0857(8) 0.2042(8) 0.1115(3) 0.166 Uiso 1 calc R
H70B H -0.0666(8) 0.2660(8) 0.1088(3) 0.166 Uiso 1 calc R
H70C H -0.0571(8) 0.2228(8) 0.0920(3) 0.166 Uiso 1 calc R
C71 C -0.1832(9) 0.2185(9) 0.1023(3) 0.143(8) Uiso 1 d .
H71A H -0.1714(9) 0.1909(9) 0.1116(3) 0.215 Uiso 1 calc R
H71B H -0.2030(9) 0.2008(9) 0.0919(3) 0.215 Uiso 1 calc R
H71C H -0.2070(9) 0.2448(9) 0.1087(3) 0.215 Uiso 1 calc R
C72 C -0.1212(7) -0.1023(7) -0.0225(2) 0.087(5) Uiso 1 d .
H72A H -0.1145(7) -0.1140(7) -0.0353(2) 0.104 Uiso 1 calc R
C73 C -0.2181(8) -0.1094(8) -0.0293(3) 0.118(6) Uiso 1 d .
H73A H -0.2529(8) -0.1030(8) -0.0228(3) 0.177 Uiso 1 calc R
H73B H -0.2157(8) -0.1477(8) -0.0331(3) 0.177 Uiso 1 calc R
H73C H -0.2158(8) -0.0862(8) -0.0407(3) 0.177 Uiso 1 calc R
C74 C -0.1886(7) -0.0800(7) 0.0026(2) 0.098(5) Uiso 1 d .
H74A H -0.2284(7) -0.0787(7) 0.0035(2) 0.147 Uiso 1 calc R
H74B H -0.1736(7) -0.0439(7) 0.0053(2) 0.147 Uiso 1 calc R
H74C H -0.1745(7) -0.1063(7) 0.0118(2) 0.147 Uiso 1 calc R
C75 C -0.0589(6) 0.0923(6) -0.0535(2) 0.064(4) Uiso 1 d .
H75 H -0.0540(6) 0.0558(6) -0.0576(2) 0.077 Uiso 1 calc R
C76 C 0.0266(6) 0.0806(6) -0.0360(2) 0.075(4) Uiso 1 d .
H76A H 0.0509(6) 0.1040(6) -0.0286(2) 0.112 Uiso 1 calc R
H76B H 0.0465(6) 0.0652(6) -0.0469(2) 0.112 Uiso 1 calc R
H76C H 0.0131(6) 0.0510(6) -0.0279(2) 0.112 Uiso 1 calc R
C77 C -0.0278(8) 0.1658(7) -0.0336(3) 0.104(6) Uiso 1 d .
H77A H 0.0050(8) 0.1755(7) -0.0264(3) 0.156 Uiso 1 calc R
H77B H -0.0588(8) 0.1634(7) -0.0249(3) 0.156 Uiso 1 calc R
H77C H -0.0350(8) 0.1937(7) -0.0433(3) 0.156 Uiso 1 calc R
C78 C -0.5485(8) 0.1190(9) -0.0791(3) 0.108(6) Uiso 1 d .
H78A H -0.5638(8) 0.1520(9) -0.0745(3) 0.130 Uiso 1 calc R
C79 C -0.4992(8) 0.1733(8) -0.1020(3) 0.109(6) Uiso 1 d .
H79A H -0.4717(8) 0.1679(8) -0.1120(3) 0.164 Uiso 1 calc R
H79B H -0.4851(8) 0.1984(8) -0.0923(3) 0.164 Uiso 1 calc R
H79C H -0.5323(8) 0.1886(8) -0.1077(3) 0.164 Uiso 1 calc R
C80 C -0.4848(8) 0.0703(8) -0.1008(3) 0.113(6) Uiso 1 d .
H80A H -0.4593(8) 0.0801(8) -0.1110(3) 0.170 Uiso 1 calc R
H80B H -0.5127(8) 0.0457(8) -0.1059(3) 0.170 Uiso 1 calc R
H80C H -0.4651(8) 0.0520(8) -0.0905(3) 0.170 Uiso 1 calc R
C82 C 0.0000 0.2500 -0.0995(4) 0.108(8) Uiso 1 d S
C83 C 0.0240(17) 0.2841(16) -0.0814(6) 0.110(12) Uiso 0.50 d P
C84 C 0.0986(11) 0.1940(11) -0.0531(4) 0.061(7) Uiso 0.50 d P
C85 C 0.1168(22) 0.1948(22) -0.0339(8) 0.156(18) Uiso 0.50 d P
C86 C 0.1342(14) 0.2256(14) -0.0158(5) 0.076(9) Uiso 0.50 d P
C87 C 0.1531(17) 0.2325(17) -0.0062(6) 0.105(13) Uiso 0.50 d P
C88 C 0.1784(17) 0.2412(14) -0.0222(6) 0.081(10) Uiso 0.50 d P
C89 C 0.1605(10) 0.2436(10) -0.0338(4) 0.119(7) Uiso 1 d .
C90 C 0.1446(18) 0.2448(18) -0.0526(6) 0.121(13) Uiso 0.50 d P
C91 C 0.1807(14) 0.2732(15) -0.0438(5) 0.085(9) Uiso 0.50 d P
C92 C 0.2279(17) 0.2394(16) -0.0222(6) 0.104(12) Uiso 0.50 d P
C93 C 0.2461(15) 0.2187(14) -0.0055(5) 0.197(12) Uiso 1 d .
C94 C 0.2997(12) 0.2001(11) -0.0008(4) 0.155(9) Uiso 1 d .
C95 C 0.3710(15) 0.1447(15) -0.0140(5) 0.072(9) Uiso 0.50 d P
C96 C 0.3580(19) 0.1365(17) -0.0294(6) 0.105(13) Uiso 0.50 d P
C97 C 0.3222(15) -0.1307(15) -0.0598(5) 0.093(10) Uiso 0.50 d P
C98 C 0.3934(17) 0.1311(14) -0.0328(5) 0.087(10) Uiso 0.50 d P
C99 C 0.3930(15) 0.1153(15) -0.0131(5) 0.191(13) Uiso 1 d .
C100 C 0.3153(20) -0.2483(22) -0.0453(7) 0.140(16) Uiso 0.50 d P
C101 C 0.2947(26) -0.2004(27) -0.0516(8) 0.178(21) Uiso 0.50 d P
C102 C 0.2515(21) -0.2173(20) -0.0418(7) 0.142(16) Uiso 0.50 d P
C103 C 0.3237(28) -0.2876(28) -0.0622(10) 0.206(25) Uiso 0.50 d P
C104 C 0.3807(14) 0.1230(14) 0.0057(5) 0.085(9) Uiso 0.50 d P
C105 C 0.3757(23) -0.1049(22) -0.0596(7) 0.153(17) Uiso 0.50 d P
C106 C 0.4264(45) -0.0646(42) -0.0600(14) 0.290(41) Uiso 0.50 d P
C107 C 0.4919(34) -0.0745(31) -0.0611(11) 0.226(29) Uiso 0.50 d P
C108 C 0.4742(20) -0.0718(21) -0.0448(7) 0.122(14) Uiso 0.50 d P
C109 C 0.5007(15) -0.0384(16) -0.0424(5) 0.080(10) Uiso 0.50 d P
C110 C 0.4978(32) -0.0173(31) -0.0307(11) 0.216(30) Uiso 0.50 d P
C111 C 0.4817(20) -0.1288(21) -0.0366(6) 0.141(16) Uiso 0.50 d P
C112 C 0.4556(23) 0.0710(23) -0.0120(8) 0.166(19) Uiso 0.50 d P
C113 C 0.4241(23) -0.3656(23) -0.0747(8) 0.169(20) Uiso 0.50 d P
C81 C 0.0000 0.2500 -0.1317(5) 0.135(10) Uiso 1 d S
C115 C 0.0153(16) 0.2776(16) -0.1168(6) 0.105(11) Uiso 0.50 d P
C114 C 0.0334(24) 0.2943(24) -0.0970(9) 0.171(20) Uiso 0.50 d P
C117 C 0.3322(17) 0.1766(17) -0.0156(5) 0.224(15) Uiso 1 d .

loop_
_atom_type_symbol
_atom_type_description
_atom_type_scat_dispersion_real
_atom_type_scat_dispersion_imag
_atom_type_scat_source
C C 0.0033 0.0016 'International Tables Vol C Tables 4.2.6.8 and 6.1.1.4'
H H 0.0000 0.0000 'International Tables Vol C Tables 4.2.6.8 and 6.1.1.4'
N N 0.0061 0.0033 'International Tables Vol C Tables 4.2.6.8 and 6.1.1.4'
O O 0.0106 0.0060 'International Tables Vol C Tables 4.2.6.8 and 6.1.1.4'
Ga Ga 0.2307 1.6083 'International Tables Vol C Tables 4.2.6.8 and 6.1.1.4'

loop_
_geom_angle_atom_site_label_1
_geom_angle_atom_site_label_2
_geom_angle_atom_site_label_3
_geom_angle
_geom_angle_site_symmetry_1
_geom_angle_site_symmetry_3
O3 Ga1 O1 91.4(3) . .
O3 Ga1 O2 96.2(3) . .
O1 Ga1 O2 93.3(3) . .
O3 Ga1 O5 172.1(3) . .
O1 Ga1 O5 96.5(3) . .
O2 Ga1 O5 82.1(3) . .
O3 Ga1 O4 95.3(3) . .
O1 Ga1 O4 82.0(3) . .
O2 Ga1 O4 167.7(3) . .
O5 Ga1 O4 87.1(3) . .
O3 Ga1 O6 81.0(3) . .
O1 Ga1 O6 168.2(3) . .
O2 Ga1 O6 96.4(3) . .
O5 Ga1 O6 91.4(3) . .
O4 Ga1 O6 89.7(3) . .
O7 Ga2 O9 94.4(3) . .
O7 Ga2 O8 94.2(3) . .
O9 Ga2 O8 92.4(3) . .
O7 Ga2 O10 80.9(3) . .
O9 Ga2 O10 172.2(3) . .
O8 Ga2 O10 94.2(3) . .
O7 Ga2 O12 97.4(3) . .
O9 Ga2 O12 81.8(3) . .
O8 Ga2 O12 167.4(3) . .
O10 Ga2 O12 92.6(3) . .
O7 Ga2 O11 170.5(3) . .
O9 Ga2 O11 94.4(3) . .
O8 Ga2 O11 82.0(3) . .
O10 Ga2 O11 90.6(3) . .
O12 Ga2 O11 87.2(3) . .
N1 O1 Ga1 109.1(5) . .
N2 O2 Ga1 108.8(5) . .
N3 O3 Ga1 111.3(5) . .
C27 O4 Ga1 111.4(6) . .
C34 O5 Ga1 110.7(6) . .
C22 O6 Ga1 112.4(6) . .
N4 O7 Ga2 110.8(6) . .
N5 O8 Ga2 108.0(5) . .
N6 O9 Ga2 110.2(6) . .
C56 O10 Ga2 112.8(7) . .
C68 O11 Ga2 110.5(6) . .
C61 O12 Ga2 111.8(7) . .
C27 N1 O1 118.6(8) . .
C27 N1 C1 125.9(9) . .
O1 N1 C1 115.4(8) . .
C34 N2 O2 118.2(8) . .
C34 N2 C8 126.9(9) . .
O2 N2 C8 114.5(8) . .
C22 N3 O3 117.2(8) . .
C22 N3 C15 129.0(9) . .
O3 N3 C15 113.8(8) . .
C56 N4 O7 116.5(8) . .
C56 N4 C35 129.3(10) . .
O7 N4 C35 113.5(8) . .
C68 N5 O8 119.7(9) . .
C68 N5 C42 126.9(9) . .
O8 N5 C42 113.1(8) . .
C61 N6 O9 117.8(8) . .
C61 N6 C49 125.1(9) . .
O9 N6 C49 117.1(8) . .
C69 N7 C70 121.5(16) . .
C69 N7 C71 120.6(16) . .
C70 N7 C71 117.8(15) . .
C72 N8 C74 125.3(14) . .
C72 N8 C73 118.9(14) . .
C74 N8 C73 115.8(13) . .
C75 N9 C76 123.4(11) . .
C75 N9 C77 119.3(12) . .
C76 N9 C77 115.4(11) . .
C78 N10 C79 119.8(16) . .
C78 N10 C80 121.4(16) . .
C79 N10 C80 118.8(14) . .
C2 C1 C6 121.4(11) . .
C2 C1 N1 120.1(10) . .
C6 C1 N1 118.5(10) . .
C1 C2 C3 118.1(12) . .
C4 C3 C2 118.5(13) . .
C3 C4 C5 124.3(14) . .
C3 C4 C7 118.7(13) . .
C5 C4 C7 116.9(14) . .
C4 C5 C6 118.4(14) . .
C1 C6 C5 119.2(12) . .
C13 C8 C9 120.8(11) . .
C13 C8 N2 119.4(10) . .
C9 C8 N2 119.6(10) . .
C8 C9 C10 119.7(12) . .
C11 C10 C9 120.1(13) . .
C10 C11 C12 119.5(14) . .
C10 C11 C14 118.3(13) . .
C12 C11 C14 122.2(13) . .
C11 C12 C13 122.4(13) . .
C8 C13 C12 117.4(12) . .
C16 C15 C20 120.1(10) . .
C16 C15 N3 120.2(9) . .
C20 C15 N3 119.6(9) . .
C15 C16 C17 121.0(11) . .
C18 C17 C16 120.2(11) . .
C19 C18 C17 118.2(11) . .
C19 C18 C21 120.4(12) . .
C17 C18 C21 121.3(12) . .
C18 C19 C20 121.6(12) . .
C15 C20 C19 118.8(11) . .
O6 C22 N3 117.6(9) . .
O6 C22 C23 120.7(9) . .
N3 C22 C23 121.7(9) . .
C24 C23 C26 120.2(10) . .
C24 C23 C22 121.5(10) . .
C26 C23 C22 118.3(9) . .
C23 C24 C25 120.8(12) . .
C24 C25 C24 118.5(16) . 6_454
C23 C26 C23 119.3(13) . 6_454
O4 C27 N1 118.0(9) . .
O4 C27 C28 121.0(9) . .
N1 C27 C28 121.0(9) . .
C33 C28 C29 121.7(10) . .
C33 C28 C27 118.4(9) . .
C29 C28 C27 119.8(9) . .
C28 C29 C30 117.9(11) . .
C31 C30 C29 119.9(12) . .
C30 C31 C32 121.5(11) . .
C31 C32 C33 118.5(9) . .
C31 C32 C34 121.5(9) . 15
C33 C32 C34 119.7(9) . 15
C28 C33 C32 120.3(10) . .
O5 C34 N2 118.7(9) . .
O5 C34 C32 119.4(9) . 12_666
N2 C34 C32 121.9(10) . 12_666
C40 C35 C36 121.8(12) . .
C40 C35 N4 121.1(11) . .
C36 C35 N4 117.0(11) . .
C35 C36 C37 118.9(15) . .
C38 C37 C36 117.1(16) . .
C39 C38 C37 120.8(15) . .
C39 C38 C41 123.6(15) . .
C37 C38 C41 115.0(15) . .
C38 C39 C40 121.9(14) . .
C35 C40 C39 118.4(13) . .
C43 C42 C47 121.2(12) . .
C43 C42 N5 119.4(10) . .
C47 C42 N5 119.3(11) . .
C42 C43 C44 118.6(12) . .
C45 C44 C43 120.2(13) . .
C46 C45 C44 119.8(14) . .
C46 C45 C48 122.1(14) . .
C44 C45 C48 118.1(13) . .
C45 C46 C47 122.4(14) . .
C42 C47 C46 117.7(13) . .
C50 C49 C54 120.6(11) . .
C50 C49 N6 123.0(10) . .
C54 C49 N6 116.4(10) . .
C49 C50 C51 120.7(11) . .
C52 C51 C50 117.8(12) . .
C53 C52 C51 120.6(12) . .
C53 C52 C55 121.6(13) . .
C51 C52 C55 117.7(12) . .
C52 C53 C54 121.0(13) . .
C49 C54 C53 119.1(11) . .
O10 C56 N4 118.3(10) . .
O10 C56 C57 119.3(10) . .
N4 C56 C57 122.3(10) . .
C58 C57 C60 118.9(11) . .
C58 C57 C56 124.6(11) . .
C60 C57 C56 116.4(10) . .
C57 C58 C59 121.6(13) . .
C58 C59 C58 117.2(17) . 6_354
C57 C60 C57 121.8(14) . 6_354
O12 C61 N6 118.2(10) . .
O12 C61 C62 119.4(10) . .
N6 C61 C62 122.3(10) . .
C67 C62 C63 120.4(10) . .
C67 C62 C61 120.4(10) . .
C63 C62 C61 119.0(10) . .
C64 C63 C62 118.8(11) . .
C65 C64 C63 120.2(12) . .
C64 C65 C66 120.0(11) . .
C67 C66 C65 120.4(10) . .
C67 C66 C68 121.2(10) . 11
C65 C66 C68 118.4(10) . 11
C62 C67 C66 119.9(10) . .
O11 C68 N5 117.9(9) . .
O11 C68 C66 118.5(9) . 16_565
N5 C68 C66 123.6(10) . 16_565
O13 C69 N7 122.1(20) . .
O14 C72 N8 120.2(16) . .
O15 C75 N9 127.9(14) . .
O16 C78 N10 122.5(20) . .
C114 C82 C114 165.8(61) . 6_454
C114 C82 C115 129.3(40) . 6_454
C114 C82 C115 64.8(28) 6_454 6_454
C114 C82 C115 64.8(28) . .
C114 C82 C115 129.3(40) 6_454 .
C115 C82 C115 65.2(33) 6_454 .
C114 C82 C83 121.9(41) . 6_454
C114 C82 C83 43.8(26) 6_454 6_454
C115 C82 C83 108.4(20) 6_454 6_454
C115 C82 C83 172.6(25) . 6_454
C114 C82 C83 43.9(26) . .
C114 C82 C83 121.9(41) 6_454 .
C115 C82 C83 172.6(26) 6_454 .
C115 C82 C83 108.4(20) . .
C83 C82 C83 78.1(32) 6_454 .
C114 C83 C82 56.2(36) . .
C114 C83 C83 107.1(38) . 6_454
C82 C83 C83 50.9(16) . 6_454
C85 C84 C90 76.0(29) . .
C84 C85 C86 151.4(45) . .
C84 C85 C89 103.3(36) . .
C86 C85 C89 56.0(25) . .
C84 C85 C90 58.5(26) . .
C86 C85 C90 98.5(34) . .
C89 C85 C90 44.9(20) . .
C84 C85 C88 128.1(38) . .
C86 C85 C88 36.6(19) . .
C89 C85 C88 25.4(15) . .
C90 C85 C88 69.9(25) . .
C87 C86 C88 74.9(43) . .
C87 C86 C89 112.3(48) . .
C88 C86 C89 38.3(21) . .
C87 C86 C85 156.9(57) . .
C88 C86 C85 95.7(35) . .
C89 C86 C85 64.5(25) . .
C86 C87 C88 66.7(40) . .
C86 C87 C89 44.4(35) . .
C88 C87 C89 23.3(21) . .
C89 C88 C92 118.5(47) . .
C89 C88 C86 85.4(41) . .
C92 C88 C86 150.1(45) . .
C89 C88 C87 122.7(49) . .
C92 C88 C87 118.2(45) . .
C86 C88 C87 38.4(23) . .
C89 C88 C91 37.7(26) . .
C92 C88 C91 89.0(33) . .
C86 C88 C91 119.6(38) . .
C87 C88 C91 149.0(38) . .
C89 C88 C85 48.6(31) . .
C92 C88 C85 135.4(35) . .
C86 C88 C85 47.8(25) . .
C87 C88 C85 84.4(32) . .
C91 C88 C85 85.8(27) . .
C88 C89 C91 112.3(43) . .
C88 C89 C90 167.8(43) . .
C91 C89 C90 61.0(26) . .
C88 C89 C86 56.3(31) . .
C91 C89 C86 156.3(32) . .
C90 C89 C86 133.9(32) . .
C88 C89 C85 106.1(40) . .
C91 C89 C85 140.3(36) . .
C90 C89 C85 79.4(30) . .
C86 C89 C85 59.4(23) . .
C88 C89 C92 35.5(30) . .
C91 C89 C92 85.0(27) . .
C90 C89 C92 132.5(28) . .
C86 C89 C92 90.3(24) . .
C85 C89 C92 124.1(28) . .
C88 C89 C87 34.0(31) . .
C91 C89 C87 138.3(31) . .
C90 C89 C87 157.0(30) . .
C86 C89 C87 23.3(18) . .
C85 C89 C87 80.9(25) . .
C92 C89 C87 69.2(21) . .
C91 C90 C89 49.9(23) . .
C91 C90 C84 151.0(39) . .
C89 C90 C84 101.3(30) . .
C91 C90 C85 105.5(35) . .
C89 C90 C85 55.7(24) . .
C84 C90 C85 45.6(20) . .
C89 C91 C90 69.1(29) . .
C89 C91 C88 30.0(20) . .
C90 C91 C88 98.6(34) . .
C89 C91 C92 62.3(24) . .
C90 C91 C92 121.1(33) . .
C88 C91 C92 35.9(16) . .
C88 C92 C93 110.0(41) . .
C88 C92 C89 26.0(22) . .
C93 C92 C89 134.0(35) . .
C88 C92 C91 55.1(27) . .
C93 C92 C91 164.5(36) . .
C89 C92 C91 32.7(12) . .
C92 C93 C94 128.5(35) . .
C117 C94 C93 118.4(30) . .
C99 C95 C96 95.2(47) . .
C99 C95 C117 166.1(54) . .
C96 C95 C117 79.1(37) . .
C99 C95 C98 69.8(37) . .
C96 C95 C98 38.5(25) . .
C117 C95 C98 110.7(38) . .
C99 C95 C104 63.8(36) . .
C96 C95 C104 148.2(40) . .
C117 C95 C104 115.4(36) . .
C98 C95 C104 133.3(36) . .
C98 C96 C95 90.4(49) . .
C98 C96 C99 66.9(38) . .
C95 C96 C99 36.4(24) . .
C98 C96 C117 131.3(53) . .
C95 C96 C117 53.2(28) . .
C99 C96 C117 88.9(33) . .
C105 C97 C101 134.3(36) . .
C96 C98 C99 77.2(41) . .
C96 C98 C95 51.1(36) . .
C99 C98 C95 36.3(18) . .
C95 C99 C104 79.8(42) . .
C95 C99 C98 73.9(39) . .
C104 C99 C98 153.3(41) . .
C95 C99 C96 48.5(33) . .
C104 C99 C96 123.4(38) . .
C98 C99 C96 35.9(20) . .
C95 C99 C112 161.9(48) . .
C104 C99 C112 102.8(33) . .
C98 C99 C112 100.9(33) . .
C96 C99 C112 133.6(37) . .
C101 C100 C103 110.4(49) . .
C101 C100 C102 48.4(32) . .
C103 C100 C102 119.9(43) . .
C102 C101 C100 82.0(49) . .
C102 C101 C97 135.3(53) . .
C100 C101 C97 137.6(51) . .
C101 C102 C100 49.6(34) . .
C99 C104 C95 36.5(19) . .
C97 C105 C106 167.1(59) . .
C105 C106 C108 119.6(72) . .
C105 C106 C107 132.9(79) . .
C108 C106 C107 44.4(39) . .
C108 C107 C109 41.8(35) . .
C108 C107 C106 66.3(54) . .
C109 C107 C106 90.9(58) . .
C109 C108 C107 88.2(58) . .
C109 C108 C111 125.0(51) . .
C107 C108 C111 105.1(56) . .
C109 C108 C106 118.2(60) . .
C107 C108 C106 69.3(51) . .
C111 C108 C106 116.4(55) . .
C109 C108 C110 28.5(35) . .
C107 C108 C110 116.4(64) . .
C111 C108 C110 116.5(41) . .
C106 C108 C110 122.1(54) . .
C110 C109 C108 120.0(69) . .
C110 C109 C107 167.7(71) . .
C108 C109 C107 49.9(39) . .
C109 C110 C108 31.4(40) . .
C115 C81 C115 72.9(36) . 6_454
C81 C115 C82 110.9(30) . .
C81 C115 C114 164.4(40) . .
C82 C115 C114 55.5(26) . .
C81 C115 C115 53.6(18) . 6_454
C82 C115 C115 57.4(17) . 6_454
C114 C115 C115 112.4(28) . 6_454
C83 C114 C82 79.9(44) . .
C83 C114 C115 139.1(57) . .
C82 C114 C115 59.6(29) . .
C95 C117 C94 128.4(39) . .
C95 C117 C96 47.6(25) . .
C94 C117 C96 163.0(37) . .

loop_
_geom_bond_atom_site_label_1
_geom_bond_atom_site_label_2
_geom_bond_distance
_geom_bond_site_symmetry_2
Ga1 O3 1.914(7) .
Ga1 O1 1.941(7) .
Ga1 O2 1.942(7) .
Ga1 O5 1.977(7) .
Ga1 O4 2.004(7) .
Ga1 O6 2.006(7) .
Ga2 O7 1.941(7) .
Ga2 O9 1.942(7) .
Ga2 O8 1.952(7) .
Ga2 O10 1.988(7) .
Ga2 O12 1.989(7) .
Ga2 O11 2.005(7) .
O1 N1 1.378(10) .
O2 N2 1.378(10) .
O3 N3 1.370(10) .
O4 C27 1.271(12) .
O5 C34 1.286(12) .
O6 C22 1.262(11) .
O7 N4 1.372(11) .
O8 N5 1.390(11) .
O9 N6 1.357(10) .
O10 C56 1.251(12) .
O11 C68 1.291(12) .
O12 C61 1.269(12) .
O13 C69 1.19(2) .
O14 C72 1.22(2) .
O15 C75 1.23(2) .
O16 C78 1.23(2) .
N1 C27 1.330(13) .
N1 C1 1.463(13) .
N2 C34 1.302(12) .
N2 C8 1.445(13) .
N3 C22 1.332(13) .
N3 C15 1.428(13) .
N4 C56 1.339(13) .
N4 C35 1.437(14) .
N5 C68 1.301(12) .
N5 C42 1.448(14) .
N6 C61 1.339(13) .
N6 C49 1.414(13) .
N7 C69 1.36(2) .
N7 C70 1.41(2) .
N7 C71 1.48(2) .
N8 C72 1.33(2) .
N8 C74 1.40(2) .
N8 C73 1.44(2) .
N9 C75 1.280(15) .
N9 C76 1.44(2) .
N9 C77 1.45(2) .
N10 C78 1.31(2) .
N10 C79 1.42(2) .
N10 C80 1.49(2) .
C1 C2 1.343(15) .
C1 C6 1.37(2) .
C2 C3 1.44(2) .
C3 C4 1.32(2) .
C4 C5 1.32(2) .
C4 C7 1.58(2) .
C5 C6 1.41(2) .
C8 C13 1.37(2) .
C8 C9 1.38(2) .
C9 C10 1.40(2) .
C10 C11 1.35(2) .
C11 C12 1.36(2) .
C11 C14 1.54(2) .
C12 C13 1.40(2) .
C15 C16 1.348(14) .
C15 C20 1.379(15) .
C16 C17 1.39(2) .
C17 C18 1.39(2) .
C18 C19 1.37(2) .
C18 C21 1.51(2) .
C19 C20 1.40(2) .
C22 C23 1.473(14) .
C23 C24 1.368(14) .
C23 C26 1.399(12) .
C24 C25 1.403(14) .
C25 C24 1.403(14) 6_454
C26 C23 1.399(12) 6_454
C27 C28 1.474(15) .
C28 C33 1.346(13) .
C28 C29 1.397(15) .
C29 C30 1.41(2) .
C30 C31 1.372(15) .
C31 C32 1.377(14) .
C32 C33 1.413(14) .
C32 C34 1.473(14) 15
C34 C32 1.473(14) 12_666
C35 C40 1.36(2) .
C35 C36 1.39(2) .
C36 C37 1.42(2) .
C37 C38 1.39(2) .
C38 C39 1.35(2) .
C38 C41 1.56(2) .
C39 C40 1.36(2) .
C42 C43 1.35(2) .
C42 C47 1.37(2) .
C43 C44 1.40(2) .
C44 C45 1.37(2) .
C45 C46 1.31(2) .
C45 C48 1.55(2) .
C46 C47 1.39(2) .
C49 C50 1.338(15) .
C49 C54 1.38(2) .
C50 C51 1.43(2) .
C51 C52 1.40(2) .
C52 C53 1.34(2) .
C52 C55 1.52(2) .
C53 C54 1.40(2) .
C56 C57 1.48(2) .
C57 C58 1.35(2) .
C57 C60 1.377(13) .
C58 C59 1.40(2) .
C59 C58 1.40(2) 6_354
C60 C57 1.377(13) 6_354
C61 C62 1.469(15) .
C62 C67 1.367(14) .
C62 C63 1.437(15) .
C63 C64 1.38(2) .
C64 C65 1.37(2) .
C65 C66 1.42(2) .
C66 C67 1.367(14) .
C66 C68 1.466(14) 11
C68 C66 1.466(14) 16_565
C82 C114 1.34(6) .
C82 C114 1.34(6) 6_454
C82 C115 1.41(4) 6_454
C82 C115 1.41(4) .
C82 C83 1.59(4) 6_454
C82 C83 1.59(4) .
C83 C114 1.12(6) .
C83 C83 2.01(8) 6_454
C84 C85 1.38(5) .
C84 C90 1.65(5) .
C85 C86 1.51(6) .
C85 C89 1.58(5) .
C85 C90 1.88(6) .
C85 C88 2.02(7) .
C86 C87 0.82(4) .
C86 C88 1.21(4) .
C86 C89 1.45(4) .
C87 C88 1.27(5) .
C87 C89 1.92(5) .
C88 C89 0.90(3) .
C88 C92 1.19(4) .
C88 C91 1.67(5) .
C89 C91 1.10(3) .
C89 C90 1.35(4) .
C89 C92 1.81(5) .
C90 C91 1.26(5) .
C91 C92 2.03(5) .
C92 C93 1.33(4) .
C93 C94 1.40(3) .
C94 C117 1.40(4) .
C95 C99 0.89(4) .
C95 C96 1.12(4) .
C95 C117 1.21(4) .
C95 C98 1.44(5) .
C95 C104 1.47(5) .
C96 C98 0.90(4) .
C96 C99 1.49(5) .
C96 C117 1.49(5) .
C97 C105 1.43(6) .
C97 C101 1.89(7) .
C98 C99 1.41(4) .
C99 C104 1.34(4) .
C99 C112 1.85(6) .
C100 C101 1.33(7) .
C100 C103 1.51(7) .
C100 C102 1.72(7) .
C101 C102 1.30(6) .
C105 C106 1.56(10) .
C106 C108 1.56(10) .
C106 C107 1.60(11) .
C107 C108 1.19(7) .
C107 C109 1.56(8) .
C108 C109 1.04(5) .
C108 C111 1.49(6) .
C108 C110 1.73(8) .
C109 C110 0.95(7) .
C81 C115 1.28(4) .
C81 C115 1.28(4) 6_454
C115 C114 1.48(6) .
C115 C115 1.52(7) 6_454

loop_
_geom_torsion_atom_site_label_1
_geom_torsion_atom_site_label_2
_geom_torsion_atom_site_label_3
_geom_torsion_atom_site_label_4
_geom_torsion
_geom_torsion_site_symmetry_1
_geom_torsion_site_symmetry_4
O3 Ga1 O1 N1 -88.6(5) . .
O2 Ga1 O1 N1 175.1(5) . .
O5 Ga1 O1 N1 92.6(5) . .
O4 Ga1 O1 N1 6.5(5) . .
O6 Ga1 O1 N1 -39.2(16) . .
O3 Ga1 O2 N2 -179.9(6) . .
O1 Ga1 O2 N2 -88.1(6) . .
O5 Ga1 O2 N2 7.9(5) . .
O4 Ga1 O2 N2 -21.0(17) . .
O6 Ga1 O2 N2 98.5(6) . .
O1 Ga1 O3 N3 166.1(6) . .
O2 Ga1 O3 N3 -100.4(6) . .
O5 Ga1 O3 N3 -22.9(24) . .
O4 Ga1 O3 N3 84.0(6) . .
O6 Ga1 O3 N3 -4.8(6) . .
O3 Ga1 O4 C27 81.9(7) . .
O1 Ga1 O4 C27 -8.7(7) . .
O2 Ga1 O4 C27 -76.9(16) . .
O5 Ga1 O4 C27 -105.6(7) . .
O6 Ga1 O4 C27 162.9(7) . .
O3 Ga1 O5 C34 -89.1(22) . .
O1 Ga1 O5 C34 81.8(7) . .
O2 Ga1 O5 C34 -10.6(7) . .
O4 Ga1 O5 C34 163.4(7) . .
O6 Ga1 O5 C34 -106.9(7) . .
O3 Ga1 O6 C22 1.7(7) . .
O1 Ga1 O6 C22 -48.5(16) . .
O2 Ga1 O6 C22 97.0(7) . .
O5 Ga1 O6 C22 179.3(7) . .
O4 Ga1 O6 C22 -93.6(7) . .
O9 Ga2 O7 N4 -177.5(6) . .
O8 Ga2 O7 N4 89.8(6) . .
O10 Ga2 O7 N4 -3.8(6) . .
O12 Ga2 O7 N4 -95.2(6) . .
O11 Ga2 O7 N4 23.8(22) . .
O7 Ga2 O8 N5 179.6(6) . .
O9 Ga2 O8 N5 85.0(6) . .
O10 Ga2 O8 N5 -99.2(6) . .
O12 Ga2 O8 N5 22.9(17) . .
O11 Ga2 O8 N5 -9.1(6) . .
O7 Ga2 O9 N6 95.8(6) . .
O8 Ga2 O9 N6 -169.8(6) . .
O10 Ga2 O9 N6 42.8(24) . .
O12 Ga2 O9 N6 -1.1(6) . .
O11 Ga2 O9 N6 -87.6(6) . .
O7 Ga2 O10 C56 7.2(7) . .
O9 Ga2 O10 C56 60.9(24) . .
O8 Ga2 O10 C56 -86.4(7) . .
O12 Ga2 O10 C56 104.3(7) . .
O11 Ga2 O10 C56 -168.5(7) . .
O7 Ga2 O11 C68 79.5(20) . .
O9 Ga2 O11 C68 -79.2(7) . .
O8 Ga2 O11 C68 12.5(7) . .
O10 Ga2 O11 C68 106.7(7) . .
O12 Ga2 O11 C68 -160.8(7) . .
O7 Ga2 O12 C61 -91.0(7) . .
O9 Ga2 O12 C61 2.4(7) . .
O8 Ga2 O12 C61 65.5(16) . .
O10 Ga2 O12 C61 -172.2(7) . .
O11 Ga2 O12 C61 97.3(7) . .
Ga1 O1 N1 C27 -3.9(10) . .
Ga1 O1 N1 C1 174.4(6) . .
Ga1 O2 N2 C34 -4.5(10) . .
Ga1 O2 N2 C8 -178.4(7) . .
Ga1 O3 N3 C22 7.6(10) . .
Ga1 O3 N3 C15 -170.7(6) . .
Ga2 O7 N4 C56 0.3(11) . .
Ga2 O7 N4 C35 171.7(7) . .
Ga2 O8 N5 C68 5.2(11) . .
Ga2 O8 N5 C42 -179.3(7) . .
Ga2 O9 N6 C61 -0.4(10) . .
Ga2 O9 N6 C49 178.5(7) . .
C27 N1 C1 C2 -58.5(15) . .
O1 N1 C1 C2 123.3(10) . .
C27 N1 C1 C6 119.9(12) . .
O1 N1 C1 C6 -58.3(13) . .
C6 C1 C2 C3 -1.5(18) . .
N1 C1 C2 C3 176.9(10) . .
C1 C2 C3 C4 0.6(19) . .
C2 C3 C4 C5 -0.8(22) . .
C2 C3 C4 C7 -176.9(13) . .
C3 C4 C5 C6 1.7(23) . .
C7 C4 C5 C6 177.9(13) . .
C2 C1 C6 C5 2.5(19) . .
N1 C1 C6 C5 -175.9(11) . .
C4 C5 C6 C1 -2.5(20) . .
C34 N2 C8 C13 -47.8(16) . .
O2 N2 C8 C13 125.4(10) . .
C34 N2 C8 C9 137.3(11) . .
O2 N2 C8 C9 -49.6(13) . .
C13 C8 C9 C10 3.1(17) . .
N2 C8 C9 C10 178.1(10) . .
C8 C9 C10 C11 0.0(19) . .
C9 C10 C11 C12 -2.0(21) . .
C9 C10 C11 C14 179.7(12) . .
C10 C11 C12 C13 1.0(21) . .
C14 C11 C12 C13 179.3(13) . .
C9 C8 C13 C12 -4.1(17) . .
N2 C8 C13 C12 -179.0(10) . .
C11 C12 C13 C8 2.0(19) . .
C22 N3 C15 C16 130.0(12) . .
O3 N3 C15 C16 -51.9(12) . .
C22 N3 C15 C20 -53.4(15) . .
O3 N3 C15 C20 124.7(10) . .
C20 C15 C16 C17 -0.9(17) . .
N3 C15 C16 C17 175.7(10) . .
C15 C16 C17 C18 2.5(18) . .
C16 C17 C18 C19 -2.4(18) . .
C16 C17 C18 C21 -178.5(11) . .
C17 C18 C19 C20 0.7(18) . .
C21 C18 C19 C20 176.9(11) . .
C16 C15 C20 C19 -0.8(16) . .
N3 C15 C20 C19 -177.4(10) . .
C18 C19 C20 C15 0.9(18) . .
Ga1 O6 C22 N3 2.0(11) . .
Ga1 O6 C22 C23 -177.8(7) . .
O3 N3 C22 O6 -6.5(14) . .
C15 N3 C22 O6 171.5(9) . .
O3 N3 C22 C23 173.3(8) . .
C15 N3 C22 C23 -8.7(16) . .
O6 C22 C23 C24 143.2(11) . .
N3 C22 C23 C24 -36.6(15) . .
O6 C22 C23 C26 -35.1(13) . .
N3 C22 C23 C26 145.1(9) . .
C26 C23 C24 C25 -4.1(15) . .
C22 C23 C24 C25 177.6(8) . .
C23 C24 C25 C24 2.0(7) . 6_454
C24 C23 C26 C23 2.0(7) . 6_454
C22 C23 C26 C23 -179.6(10) . 6_454
Ga1 O4 C27 N1 9.1(11) . .
Ga1 O4 C27 C28 -172.6(7) . .
O1 N1 C27 O4 -3.7(14) . .
C1 N1 C27 O4 178.2(9) . .
O1 N1 C27 C28 178.0(8) . .
C1 N1 C27 C28 -0.2(15) . .
O4 C27 C28 C33 -59.3(14) . .
N1 C27 C28 C33 119.0(11) . .
O4 C27 C28 C29 116.6(12) . .
N1 C27 C28 C29 -65.1(14) . .
C33 C28 C29 C30 -1.0(16) . .
C27 C28 C29 C30 -176.8(10) . .
C28 C29 C30 C31 -2.8(17) . .
C29 C30 C31 C32 3.6(17) . .
C30 C31 C32 C33 -0.6(16) . .
C30 C31 C32 C34 172.7(10) . 15
C29 C28 C33 C32 4.0(15) . .
C27 C28 C33 C32 179.8(9) . .
C31 C32 C33 C28 -3.2(15) . .
C34 C32 C33 C28 -176.6(9) 15 .
Ga1 O5 C34 N2 11.4(12) . .
Ga1 O5 C34 C32 -167.4(8) . 12_666
O2 N2 C34 O5 -4.8(14) . .
C8 N2 C34 O5 168.1(9) . .
O2 N2 C34 C32 174.0(9) . 12_666
C8 N2 C34 C32 -13.0(16) . 12_666
C56 N4 C35 C40 53.6(17) . .
O7 N4 C35 C40 -116.5(12) . .
C56 N4 C35 C36 -130.9(13) . .
O7 N4 C35 C36 59.1(13) . .
C40 C35 C36 C37 -4.4(21) . .
N4 C35 C36 C37 -179.9(12) . .
C35 C36 C37 C38 7.5(22) . .
C36 C37 C38 C39 -10.8(24) . .
C36 C37 C38 C41 178.0(14) . .
C37 C38 C39 C40 11.1(23) . .
C41 C38 C39 C40 -178.4(14) . .
C36 C35 C40 C39 4.2(20) . .
N4 C35 C40 C39 179.5(11) . .
C38 C39 C40 C35 -7.5(21) . .
C68 N5 C42 C43 49.2(16) . .
O8 N5 C42 C43 -125.9(11) . .
C68 N5 C42 C47 -132.6(12) . .
O8 N5 C42 C47 52.2(13) . .
C47 C42 C43 C44 2.4(18) . .
N5 C42 C43 C44 -179.4(10) . .
C42 C43 C44 C45 -1.3(18) . .
C43 C44 C45 C46 0.3(20) . .
C43 C44 C45 C48 -179.1(12) . .
C44 C45 C46 C47 -0.4(21) . .
C48 C45 C46 C47 179.0(13) . .
C43 C42 C47 C46 -2.5(18) . .
N5 C42 C47 C46 179.4(11) . .
C45 C46 C47 C42 1.4(20) . .
C61 N6 C49 C50 52.9(16) . .
O9 N6 C49 C50 -125.8(11) . .
C61 N6 C49 C54 -131.0(11) . .
O9 N6 C49 C54 50.3(13) . .
C54 C49 C50 C51 4.6(18) . .
N6 C49 C50 C51 -179.5(10) . .
C49 C50 C51 C52 -2.0(18) . .
C50 C51 C52 C53 0.9(19) . .
C50 C51 C52 C55 177.3(12) . .
C51 C52 C53 C54 -2.5(20) . .
C55 C52 C53 C54 -178.7(13) . .
C50 C49 C54 C53 -6.0(18) . .
N6 C49 C54 C53 177.8(10) . .
C52 C53 C54 C49 5.0(19) . .
Ga2 O10 C56 N4 -9.2(13) . .
Ga2 O10 C56 C57 170.1(8) . .
O7 N4 C56 O10 6.2(15) . .
C35 N4 C56 O10 -163.6(10) . .
O7 N4 C56 C57 -173.2(9) . .
C35 N4 C56 C57 17.0(18) . .
O10 C56 C57 C58 -151.4(11) . .
N4 C56 C57 C58 27.9(18) . .
O10 C56 C57 C60 25.6(15) . .
N4 C56 C57 C60 -155.1(9) . .
C60 C57 C58 C59 0.1(16) . .
C56 C57 C58 C59 177.0(10) . .
C57 C58 C59 C58 -0.1(8) . 6_354
C58 C57 C60 C57 -0.1(8) . 6_354
C56 C57 C60 C57 -177.2(11) . 6_354
Ga2 O12 C61 N6 -3.4(12) . .
Ga2 O12 C61 C62 174.2(7) . .
O9 N6 C61 O12 2.6(14) . .
C49 N6 C61 O12 -176.1(9) . .
O9 N6 C61 C62 -174.9(9) . .
C49 N6 C61 C62 6.3(16) . .
O12 C61 C62 C67 59.0(14) . .
N6 C61 C62 C67 -123.5(12) . .
O12 C61 C62 C63 -116.3(12) . .
N6 C61 C62 C63 61.2(14) . .
C67 C62 C63 C64 -2.2(16) . .
C61 C62 C63 C64 173.1(10) . .
C62 C63 C64 C65 5.6(17) . .
C63 C64 C65 C66 -5.4(17) . .
C64 C65 C66 C67 1.8(16) . .
C64 C65 C66 C68 -175.9(10) . 11
C63 C62 C67 C66 -1.3(16) . .
C61 C62 C67 C66 -176.5(10) . .
C65 C66 C67 C62 1.6(16) . .
C68 C66 C67 C62 179.2(10) 11 .
Ga2 O11 C68 N5 -13.4(12) . .
Ga2 O11 C68 C66 164.2(8) . 16_565
O8 N5 C68 O11 5.8(14) . .
C42 N5 C68 O11 -169.0(10) . .
O8 N5 C68 C66 -171.7(9) . 16_565
C42 N5 C68 C66 13.5(17) . 16_565
C70 N7 C69 O13 -172.3(18) . .
C71 N7 C69 O13 2.7(28) . .
C74 N8 C72 O14 -1.3(24) . .
C73 N8 C72 O14 -178.5(15) . .
C76 N9 C75 O15 173.0(14) . .
C77 N9 C75 O15 9.6(22) . .
C79 N10 C78 O16 175.4(17) . .
C80 N10 C78 O16 -1.4(28) . .
C114 C82 C83 C114 0.000(4) . .
C114 C82 C83 C114 179.5(10) 6_454 .
C115 C82 C83 C114 24.2(191) 6_454 .
C115 C82 C83 C114 -6.2(50) . .
C83 C82 C83 C114 177.3(55) 6_454 .
C114 C82 C83 C83 -177.3(55) . 6_454
C114 C82 C83 C83 2.2(45) 6_454 6_454
C115 C82 C83 C83 -153.2(165) 6_454 6_454
C115 C82 C83 C83 176.5(22) . 6_454
C83 C82 C83 C83 0.0 6_454 6_454
C90 C84 C85 C86 40.3(91) . .
C90 C84 C85 C89 0.2(29) . .
C90 C84 C85 C90 0.000(2) . .
C90 C84 C85 C88 -5.8(40) . .
C84 C85 C86 C87 -136.4(135) . .
C89 C85 C86 C87 -87.3(141) . .
C90 C85 C86 C87 -102.5(140) . .
C88 C85 C86 C87 -64.3(135) . .
C84 C85 C86 C88 -72.1(98) . .
C89 C85 C86 C88 -23.0(26) . .
C90 C85 C86 C88 -38.2(37) . .
C88 C85 C86 C88 0.000(2) . .
C84 C85 C86 C89 -49.2(89) . .
C89 C85 C86 C89 0.000(3) . .
C90 C85 C86 C89 -15.3(23) . .
C88 C85 C86 C89 23.0(26) . .
C88 C86 C87 C88 0.000(2) . .
C89 C86 C87 C88 -8.7(35) . .
C85 C86 C87 C88 68.2(136) . .
C88 C86 C87 C89 8.7(35) . .
C89 C86 C87 C89 0.000(2) . .
C85 C86 C87 C89 77.0(133) . .
C87 C86 C88 C89 -166.9(52) . .
C89 C86 C88 C89 0.000(3) . .
C85 C86 C88 C89 34.6(38) . .
C87 C86 C88 C92 48.0(97) . .
C89 C86 C88 C92 -145.1(101) . .
C85 C86 C88 C92 -110.5(86) . .
C87 C86 C88 C87 0.000(2) . .
C89 C86 C88 C87 166.9(52) . .
C85 C86 C88 C87 -158.5(56) . .
C87 C86 C88 C91 -150.5(46) . .
C89 C86 C88 C91 16.4(24) . .
C85 C86 C88 C91 51.0(41) . .
C87 C86 C88 C85 158.5(56) . .
C89 C86 C88 C85 -34.6(38) . .
C85 C86 C88 C85 0.000(2) . .
C86 C87 C88 C89 15.6(62) . .
C89 C87 C88 C89 0.000(2) . .
C86 C87 C88 C92 -155.2(52) . .
C89 C87 C88 C92 -170.7(77) . .
C86 C87 C88 C86 0.000(2) . .
C89 C87 C88 C86 -15.6(62) . .
C86 C87 C88 C91 56.3(85) . .
C89 C87 C88 C91 40.8(57) . .
C86 C87 C88 C85 -15.8(42) . .
C89 C87 C88 C85 -31.4(43) . .
C84 C85 C88 C89 13.7(49) . .
C86 C85 C88 C89 -131.0(53) . .
C89 C85 C88 C89 0.000(6) . .
C90 C85 C88 C89 8.4(32) . .
C84 C85 C88 C92 -77.0(70) . .
C86 C85 C88 C92 138.4(64) . .
C89 C85 C88 C92 -90.7(62) . .
C90 C85 C88 C92 -82.3(54) . .
C84 C85 C88 C86 144.6(60) . .
C86 C85 C88 C86 0.000(2) . .
C89 C85 C88 C86 131.0(53) . .
C90 C85 C88 C86 139.3(40) . .
C84 C85 C88 C87 157.9(49) . .
C86 C85 C88 C87 13.2(34) . .
C89 C85 C88 C87 144.2(50) . .
C90 C85 C88 C87 152.6(33) . .
C84 C85 C88 C91 7.3(47) . .
C86 C85 C88 C91 -137.3(38) . .
C89 C85 C88 C91 -6.4(31) . .
C90 C85 C88 C91 2.0(23) . .
C92 C88 C89 C91 -42.6(60) . .
C86 C88 C89 C91 156.3(33) . .
C87 C88 C89 C91 146.7(41) . .
C91 C88 C89 C91 0.000(3) . .
C85 C88 C89 C91 -169.6(50) . .
C92 C88 C89 C90 11.5(232) . .
C86 C88 C89 C90 -149.6(196) . .
C87 C88 C89 C90 -159.2(179) . .
C91 C88 C89 C90 54.1(193) . .
C85 C88 C89 C90 -115.4(209) . .
C92 C88 C89 C86 161.1(55) . .
C86 C88 C89 C86 0.0 . .
C87 C88 C89 C86 -9.6(38) . .
C91 C88 C89 C86 -156.3(33) . .
C85 C88 C89 C86 34.1(36) . .
C92 C88 C89 C85 126.9(44) . .
C86 C88 C89 C85 -34.1(36) . .
C87 C88 C89 C85 -43.8(56) . .
C91 C88 C89 C85 169.6(50) . .
C85 C88 C89 C85 0.000(2) . .
C92 C88 C89 C92 0.0 . .
C86 C88 C89 C92 -161.1(55) . .
C87 C88 C89 C92 -170.7(78) . .
C91 C88 C89 C92 42.6(60) . .
C85 C88 C89 C92 -126.9(44) . .
C92 C88 C89 C87 170.7(78) . .
C86 C88 C89 C87 9.6(38) . .
C87 C88 C89 C87 0.0 . .
C91 C88 C89 C87 -146.7(41) . .
C85 C88 C89 C87 43.8(56) . .
C87 C86 C89 C88 13.7(54) . .
C88 C86 C89 C88 0.000(3) . .
C85 C86 C89 C88 -141.2(44) . .
C87 C86 C89 C91 -53.8(107) . .
C88 C86 C89 C91 -67.4(88) . .
C85 C86 C89 C91 151.3(89) . .
C87 C86 C89 C90 -174.9(51) . .
C88 C86 C89 C90 171.5(54) . .
C85 C86 C89 C90 30.2(44) . .
C87 C86 C89 C85 154.9(61) . .
C88 C86 C89 C85 141.2(44) . .
C85 C86 C89 C85 0.000(2) . .
C87 C86 C89 C92 24.5(52) . .
C88 C86 C89 C92 10.9(32) . .
C85 C86 C89 C92 -130.4(30) . .
C87 C86 C89 C87 0.000(3) . .
C88 C86 C89 C87 -13.7(54) . .
C85 C86 C89 C87 -154.9(61) . .
C84 C85 C89 C88 -169.0(39) . .
C86 C85 C89 C88 32.8(37) . .
C90 C85 C89 C88 -168.8(43) . .
C88 C85 C89 C88 0.000(4) . .
C84 C85 C89 C91 -4.2(70) . .
C86 C85 C89 C91 -162.4(52) . .
C90 C85 C89 C91 -4.0(50) . .
C88 C85 C89 C91 164.8(73) . .
C84 C85 C89 C90 -0.2(35) . .
C86 C85 C89 C90 -158.3(32) . .
C90 C85 C89 C90 0.000(3) . .
C88 C85 C89 C90 168.8(43) . .
C84 C85 C89 C86 158.2(44) . .
C86 C85 C89 C86 0.000(2) . .
C90 C85 C89 C86 158.3(32) . .
C88 C85 C89 C86 -32.8(37) . .
C84 C85 C89 C92 -134.9(32) . .
C86 C85 C89 C92 66.9(35) . .
C90 C85 C89 C92 -134.7(34) . .
C88 C85 C89 C92 34.1(32) . .
C84 C85 C89 C87 167.9(35) . .
C86 C85 C89 C87 9.8(24) . .
C90 C85 C89 C87 168.1(27) . .
C88 C85 C89 C87 -23.1(33) . .
C86 C87 C89 C88 -159.4(81) . .
C88 C87 C89 C88 0.000(3) . .
C86 C87 C89 C91 150.8(62) . .
C88 C87 C89 C91 -49.8(60) . .
C86 C87 C89 C90 9.5(94) . .
C88 C87 C89 C90 168.9(92) . .
C86 C87 C89 C86 0.000(3) . .
C88 C87 C89 C86 159.4(81) . .
C86 C87 C89 C85 -21.7(53) . .
C88 C87 C89 C85 137.7(57) . .
C86 C87 C89 C92 -153.6(56) . .
C88 C87 C89 C92 5.8(48) . .
C88 C89 C90 C91 -59.0(204) . .
C91 C89 C90 C91 0.000(4) . .
C86 C89 C90 C91 156.8(43) . .
C85 C89 C90 C91 -177.1(37) . .
C92 C89 C90 C91 -50.0(40) . .
C87 C89 C90 C91 151.6(71) . .
C88 C89 C90 C84 118.2(200) . .
C91 C89 C90 C84 177.2(38) . .
C86 C89 C90 C84 -26.0(48) . .
C85 C89 C90 C84 0.2(29) . .
C92 C89 C90 C84 127.2(32) . .
C87 C89 C90 C84 -31.2(81) . .
C88 C89 C90 C85 118.0(207) . .
C91 C89 C90 C85 177.1(37) . .
C86 C89 C90 C85 -26.2(37) . .
C85 C89 C90 C85 0.000(2) . .
C92 C89 C90 C85 127.1(40) . .
C87 C89 C90 C85 -31.4(68) . .
C85 C84 C90 C91 4.2(81) . .
C85 C84 C90 C89 -0.2(33) . .
C85 C84 C90 C85 0.000(2) . .
C84 C85 C90 C91 -177.9(41) . .
C86 C85 C90 C91 20.4(44) . .
C89 C85 C90 C91 2.3(29) . .
C88 C85 C90 C91 -2.7(31) . .
C84 C85 C90 C89 179.8(40) . .
C86 C85 C90 C89 18.0(27) . .
C89 C85 C90 C89 0.000(4) . .
C88 C85 C90 C89 -5.1(20) . .
C84 C85 C90 C84 0.000(2) . .
C86 C85 C90 C84 -161.8(44) . .
C89 C85 C90 C84 -179.8(40) . .
C88 C85 C90 C84 175.1(34) . .
C88 C89 C91 C90 168.7(44) . .
C90 C89 C91 C90 0.000(3) . .
C86 C89 C91 C90 -135.1(85) . .
C85 C89 C91 C90 4.5(57) . .
C92 C89 C91 C90 145.5(29) . .
C87 C89 C91 C90 -163.8(43) . .
C88 C89 C91 C88 0.000(3) . .
C90 C89 C91 C88 -168.7(44) . .
C86 C89 C91 C88 56.2(78) . .
C85 C89 C91 C88 -164.2(75) . .
C92 C89 C91 C88 -23.2(35) . .
C87 C89 C91 C88 27.5(36) . .
C88 C89 C91 C92 23.2(35) . .
C90 C89 C91 C92 -145.5(29) . .
C86 C89 C91 C92 79.4(85) . .
C85 C89 C91 C92 -140.9(53) . .
C92 C89 C91 C92 0.0 . .
C87 C89 C91 C92 50.7(40) . .
C89 C90 C91 C89 0.000(3) . .
C84 C90 C91 C89 -5.7(77) . .
C85 C90 C91 C89 -2.5(31) . .
C89 C90 C91 C88 5.7(22) . .
C84 C90 C91 C88 0.0(86) . .
C85 C90 C91 C88 3.2(36) . .
C89 C90 C91 C92 35.9(29) . .
C84 C90 C91 C92 30.2(94) . .
C85 C90 C91 C92 33.3(44) . .
C89 C88 C91 C89 0.000(4) . .
C92 C88 C91 C89 143.5(54) . .
C86 C88 C91 C89 -27.4(40) . .
C87 C88 C91 C89 -64.0(78) . .
C85 C88 C91 C89 7.8(37) . .
C89 C88 C91 C90 -10.7(42) . .
C92 C88 C91 C90 132.8(37) . .
C86 C88 C91 C90 -38.1(45) . .
C87 C88 C91 C90 -74.6(78) . .
C85 C88 C91 C90 -2.8(32) . .
C89 C88 C91 C92 -143.5(54) . .
C92 C88 C91 C92 0.0 . .
C86 C88 C91 C92 -170.9(51) . .
C87 C88 C91 C92 152.6(88) . .
C85 C88 C91 C92 -135.7(34) . .
C89 C88 C92 C93 -160.2(42) . .
C86 C88 C92 C93 -20.7(103) . .
C87 C88 C92 C93 10.9(57) . .
C91 C88 C92 C93 175.3(33) . .
C85 C88 C92 C93 -101.7(54) . .
C89 C88 C92 C89 0.000(2) . .
C86 C88 C92 C89 139.6(114) . .
C87 C88 C92 C89 171.1(75) . .
C91 C88 C92 C89 -24.5(37) . .
C85 C88 C92 C89 58.5(49) . .
C89 C88 C92 C91 24.5(37) . .
C86 C88 C92 C91 164.0(94) . .
C87 C88 C92 C91 -164.4(47) . .
C91 C88 C92 C91 0.000(1) . .
C85 C88 C92 C91 83.0(49) . .
C88 C89 C92 C88 0.000(2) . .
C91 C89 C92 C88 141.0(58) . .
C90 C89 C92 C88 -176.7(65) . .
C86 C89 C92 C88 -15.7(47) . .
C85 C89 C92 C88 -68.1(56) . .
C87 C89 C92 C88 -5.5(47) . .
C88 C89 C92 C93 26.2(55) . .
C91 C89 C92 C93 167.3(47) . .
C90 C89 C92 C93 -150.5(46) . .
C86 C89 C92 C93 10.6(47) . .
C85 C89 C92 C93 -41.8(58) . .
C87 C89 C92 C93 20.7(42) . .
C88 C89 C92 C91 -141.0(58) . .
C91 C89 C92 C91 0.000(2) . .
C90 C89 C92 C91 42.3(36) . .
C86 C89 C92 C91 -156.7(31) . .
C85 C89 C92 C91 150.9(42) . .
C87 C89 C92 C91 -146.6(28) . .
C89 C91 C92 C88 -19.6(30) . .
C90 C91 C92 C88 -57.8(44) . .
C88 C91 C92 C88 0.000(1) . .
C89 C91 C92 C93 -36.4(128) . .
C90 C91 C92 C93 -74.6(133) . .
C88 C91 C92 C93 -16.8(117) . .
C89 C91 C92 C89 0.000(2) . .
C90 C91 C92 C89 -38.2(32) . .
C88 C91 C92 C89 19.6(30) . .
C88 C92 C93 C94 167.2(36) . .
C89 C92 C93 C94 155.3(33) . .
C91 C92 C93 C94 -178.2(102) . .
C92 C93 C94 C117 -31.5(57) . .
C99 C95 C96 C98 -47.8(53) . .
C117 C95 C96 C98 145.0(48) . .
C98 C95 C96 C98 0.000(2) . .
C104 C95 C96 C98 -93.6(84) . .
C99 C95 C96 C99 0.0 . .
C117 C95 C96 C99 -167.2(53) . .
C98 C95 C96 C99 47.8(53) . .
C104 C95 C96 C99 -45.8(69) . .
C99 C95 C96 C117 167.2(53) . .
C117 C95 C96 C117 0.0 . .
C98 C95 C96 C117 -145.0(48) . .
C104 C95 C96 C117 121.4(83) . .
C95 C96 C98 C99 28.5(31) . .
C99 C96 C98 C99 0.0 . .
C117 C96 C98 C99 66.3(61) . .
C95 C96 C98 C95 0.0 . .
C99 C96 C98 C95 -28.5(31) . .
C117 C96 C98 C95 37.7(50) . .
C99 C95 C98 C96 128.1(59) . .
C96 C95 C98 C96 0.000(2) . .
C117 C95 C98 C96 -37.0(51) . .
C104 C95 C98 C96 133.7(57) . .
C99 C95 C98 C99 0.0 . .
C96 C95 C98 C99 -128.1(59) . .
C117 C95 C98 C99 -165.2(58) . .
C104 C95 C98 C99 5.6(35) . .
C96 C95 C99 C104 -155.1(35) . .
C117 C95 C99 C104 -90.1(229) . .
C98 C95 C99 C104 175.5(28) . .
C104 C95 C99 C104 0.000(1) . .
C96 C95 C99 C98 29.4(32) . .
C117 C95 C99 C98 94.4(229) . .
C98 C95 C99 C98 0.0 . .
C104 C95 C99 C98 -175.5(28) . .
C96 C95 C99 C96 0.0 . .
C117 C95 C99 C96 65.0(223) . .
C98 C95 C99 C96 -29.4(32) . .
C104 C95 C99 C96 155.1(35) . .
C96 C95 C99 C112 105.0(159) . .
C117 C95 C99 C112 170.0(133) . .
C98 C95 C99 C112 75.6(161) . .
C104 C95 C99 C112 -99.9(162) . .
C96 C98 C99 C95 -38.9(46) . .
C95 C98 C99 C95 0.0 . .
C96 C98 C99 C104 -48.9(89) . .
C95 C98 C99 C104 -10.0(64) . .
C96 C98 C99 C96 0.0 . .
C95 C98 C99 C96 38.9(46) . .
C96 C98 C99 C112 158.9(44) . .
C95 C98 C99 C112 -162.2(48) . .
C98 C96 C99 C95 126.3(61) . .
C95 C96 C99 C95 0.0 . .
C117 C96 C99 C95 -10.2(42) . .
C98 C96 C99 C104 156.1(48) . .
C95 C96 C99 C104 29.7(43) . .
C117 C96 C99 C104 19.5(44) . .
C98 C96 C99 C98 0.000(2) . .
C95 C96 C99 C98 -126.3(61) . .
C117 C96 C99 C98 -136.6(50) . .
C98 C96 C99 C112 -29.2(59) . .
C95 C96 C99 C112 -155.5(65) . .
C117 C96 C99 C112 -165.8(39) . .
C103 C100 C101 C102 112.4(51) . .
C102 C100 C101 C102 0.000(3) . .
C103 C100 C101 C97 -92.2(74) . .
C102 C100 C101 C97 155.4(85) . .
C105 C97 C101 C102 135.0(69) . .
C105 C97 C101 C100 -9.1(97) . .
C100 C101 C102 C100 0.000(4) . .
C97 C101 C102 C100 -156.5(83) . .
C101 C100 C102 C101 0.000(4) . .
C103 C100 C102 C101 -91.6(60) . .
C95 C99 C104 C95 0.0 . .
C98 C99 C104 C95 9.8(62) . .
C96 C99 C104 C95 -22.2(32) . .
C112 C99 C104 C95 161.7(49) . .
C99 C95 C104 C99 0.0 . .
C96 C95 C104 C99 52.7(78) . .
C117 C95 C104 C99 164.6(60) . .
C98 C95 C104 C99 -5.9(37) . .
C101 C97 C105 C106 -161.1(233) . .
C97 C105 C106 C108 134.9(221) . .
C97 C105 C106 C107 -171.6(189) . .
C105 C106 C107 C108 -90.9(104) . .
C108 C106 C107 C108 0.000(6) . .
C105 C106 C107 C109 -125.7(92) . .
C108 C106 C107 C109 -34.8(36) . .
C109 C107 C108 C109 0.000(2) . .
C106 C107 C108 C109 -121.1(60) . .
C109 C107 C108 C111 -125.9(59) . .
C106 C107 C108 C111 113.0(59) . .
C109 C107 C108 C106 121.1(60) . .
C106 C107 C108 C106 0.000(5) . .
C109 C107 C108 C110 4.6(42) . .
C106 C107 C108 C110 -116.5(63) . .
C105 C106 C108 C109 -161.3(64) . .
C107 C106 C108 C109 76.2(69) . .
C105 C106 C108 C107 122.6(90) . .
C107 C106 C108 C107 0.000(7) . .
C105 C106 C108 C111 25.4(97) . .
C107 C106 C108 C111 -97.1(66) . .
C105 C106 C108 C110 -128.5(70) . .
C107 C106 C108 C110 108.9(75) . .
C107 C108 C109 C110 171.3(79) . .
C111 C108 C109 C110 -81.4(90) . .
C106 C108 C109 C110 106.0(87) . .
C110 C108 C109 C110 0.000(1) . .
C107 C108 C109 C107 0.000(2) . .
C111 C108 C109 C107 107.3(74) . .
C106 C108 C109 C107 -65.4(59) . .
C110 C108 C109 C107 -171.3(79) . .
C108 C107 C109 C110 -37.9(324) . .
C106 C107 C109 C110 13.8(339) . .
C108 C107 C109 C108 0.000(2) . .
C106 C107 C109 C108 51.6(57) . .
C108 C109 C110 C108 0.000(2) . .
C107 C109 C110 C108 32.9(287) . .
C109 C108 C110 C109 0.000(3) . .
C107 C108 C110 C109 -9.7(88) . .
C111 C108 C110 C109 115.2(85) . .
C106 C108 C110 C109 -90.8(96) . .
C115 C81 C115 C82 -0.003(15) 6_454 .
C115 C81 C115 C114 28.1(134) 6_454 .
C115 C81 C115 C115 0.0 6_454 6_454
C114 C82 C115 C81 171.2(45) . .
C114 C82 C115 C81 -10.4(52) 6_454 .
C115 C82 C115 C81 0.003(14) 6_454 .
C83 C82 C115 C81 -31.9(195) 6_454 .
C83 C82 C115 C81 175.9(25) . .
C114 C82 C115 C114 0.000(3) . .
C114 C82 C115 C114 178.5(10) 6_454 .
C115 C82 C115 C114 -171.2(45) 6_454 .
C83 C82 C115 C114 157.0(179) 6_454 .
C83 C82 C115 C114 4.7(38) . .
C114 C82 C115 C115 171.2(45) . 6_454
C114 C82 C115 C115 -10.4(52) 6_454 6_454
C115 C82 C115 C115 0.0 6_454 6_454
C83 C82 C115 C115 -31.9(195) 6_454 6_454
C83 C82 C115 C115 175.9(25) . 6_454
C82 C83 C114 C82 0.000(2) . .
C83 C83 C114 C82 2.2(45) 6_454 .
C82 C83 C114 C115 8.6(68) . .
C83 C83 C114 C115 10.7(110) 6_454 .
C114 C82 C114 C83 -1.7(35) 6_454 .
C115 C82 C114 C83 -176.1(31) 6_454 .
C115 C82 C114 C83 173.5(52) . .
C83 C82 C114 C83 -3.1(64) 6_454 .
C83 C82 C114 C83 0.000(3) . .
C114 C82 C114 C115 -175.2(24) 6_454 .
C115 C82 C114 C115 10.4(53) 6_454 .
C115 C82 C114 C115 0.000(2) . .
C83 C82 C114 C115 -176.6(26) 6_454 .
C83 C82 C114 C115 -173.5(52) . .
C81 C115 C114 C83 -42.0(211) . .
C82 C115 C114 C83 -9.8(78) . .
C115 C115 C114 C83 -17.8(113) 6_454 .
C81 C115 C114 C82 -32.2(153) . .
C82 C115 C114 C82 0.000(2) . .
C115 C115 C114 C82 -8.0(40) 6_454 .
C99 C95 C117 C94 91.4(232) . .
C96 C95 C117 C94 158.2(48) . .
C98 C95 C117 C94 -179.3(35) . .
C104 C95 C117 C94 8.1(63) . .
C99 C95 C117 C96 -66.8(227) . .
C96 C95 C117 C96 0.0 . .
C98 C95 C117 C96 22.4(30) . .
C104 C95 C117 C96 -150.1(45) . .
C93 C94 C117 C95 -156.9(41) . .
C93 C94 C117 C96 -87.5(134) . .
C98 C96 C117 C95 -49.8(67) . .
C95 C96 C117 C95 0.0 . .
C99 C96 C117 C95 7.6(31) . .
C98 C96 C117 C94 -133.5(121) . .
C95 C96 C117 C94 -83.7(133) . .
C99 C96 C117 C94 -76.1(134) . .
